data_2101835
loop_
_publ_author_name
'Ferguson, George'

_publ_section_title
;
 Crystal Engineering Using Bisphenols. Chains, Ladders and Sheets
 Formed by the Adducts of 1,4-Diazabicyclo[2.2.2]octane with
 Bisphenols: Structures of Adducts with 4,4'-Isopropylidenediphenol
 (1/1), 4,4'-Oxodiphenol (1/1) and 4,4'-Thiodiphenol (1/1 and 2/1)
;
_journal_issue 3
_journal_name_full 'Acta Crystallographica Section B'
_journal_page_first 513
_journal_page_last 520
_journal_paper_doi 10.1107/S0108768196014036
_journal_volume 53
_journal_year 1997
_chemical_formula_moiety '2(C12 H10 O2 S)  (C6 H12 N2)'
_chemical_formula_sum 'C30 H32 N2 O4 S2'
_chemical_formula_weight 548.70
_chemical_name_systematic
;
1,4-Diazabicyclo[2.2.2]octane- 4,4'-Thiodiphenol (2/1)
;
_space_group_IT_number 14
_symmetry_cell_setting monoclinic
_symmetry_space_group_name_Hall '-P 2yn'
_symmetry_space_group_name_H-M 'P 1 21/n 1'
_cell_angle_alpha 90.00
_cell_angle_beta 104.955(8)
_cell_angle_gamma 90.00
_cell_formula_units_Z 2
_cell_length_a 8.3198(9)
_cell_length_b 11.4006(13)
_cell_length_c 15.056(2)
_cell_measurement_reflns_used 25
_cell_measurement_temperature 294.0(10)
_cell_measurement_theta_max 14.82
_cell_measurement_theta_min 8.22
_cell_volume 1379.7(3)
_computing_cell_refinement 'SET4 and CELDIM (Enraf-Nonius, 1992)'
_computing_data_collection 'CAD4 (Enraf-Nonius, 1992)'
_computing_data_reduction 'DATRD2 in NRCVAX94 (Gabe, Le Page, Charland, Lee & White, 1989)'
_computing_molecular_graphics 'NRCVAX94, PLATON (Spek, 1995a) and PLUTON (Spek 1995b)'
_computing_publication_material 'NRCVAX94, SHELXL93  and WordPerfect macro PREPCIF'
_computing_structure_refinement 'NRCVAX94 and SHELXL93 (Sheldrick, 1993)'
_computing_structure_solution 'SHELXS86 (Sheldrick, 1986)'
_diffrn_ambient_temperature 294.0(10)
_diffrn_measurement_device 'Enraf-Nonius CAD-4'
_diffrn_measurement_method \q/2\q
_diffrn_radiation_monochromator graphite
_diffrn_radiation_source 'X-ray tube'
_diffrn_radiation_type 'Molybdenum K\a'
_diffrn_radiation_wavelength 0.7107
_diffrn_reflns_av_R_equivalents 0.016
_diffrn_reflns_av_sigmaI/netI 0.0892
_diffrn_reflns_limit_h_max 10
_diffrn_reflns_limit_h_min -10
_diffrn_reflns_limit_k_max 14
_diffrn_reflns_limit_k_min 0
_diffrn_reflns_limit_l_max 19
_diffrn_reflns_limit_l_min 0
_diffrn_reflns_number 3162
_diffrn_reflns_theta_max 27.1
_diffrn_reflns_theta_min 2.3
_diffrn_standards_decay_% 'no decay, variation 1.1'
_diffrn_standards_interval_time 120
_diffrn_standards_number 3
_exptl_absorpt_coefficient_mu 0.232
_exptl_absorpt_correction_T_max 1.0
_exptl_absorpt_correction_T_min 1.0
_exptl_absorpt_correction_type none
_exptl_crystal_colour colorless
_exptl_crystal_density_diffrn 1.321
_exptl_crystal_density_meas ?
_exptl_crystal_description plate
_exptl_crystal_F_000 580
_exptl_crystal_size_max 0.41
_exptl_crystal_size_mid 0.39
_exptl_crystal_size_min 0.13
_refine_diff_density_max 0.236
_refine_diff_density_min -0.276
_refine_ls_extinction_coef 0.016(2)
_refine_ls_extinction_method SHELXL
_refine_ls_goodness_of_fit_all 0.939
_refine_ls_goodness_of_fit_obs 1.173
_refine_ls_hydrogen_treatment 'riding (C-H 0.93 to 0.97, O-H 0.82\%A)'
_refine_ls_matrix_type full
_refine_ls_number_parameters 204
_refine_ls_number_reflns 3055
_refine_ls_number_restraints 15
_refine_ls_restrained_S_all 1.011
_refine_ls_restrained_S_obs 1.295
_refine_ls_R_factor_all 0.1433
_refine_ls_R_factor_obs 0.0638
_refine_ls_shift/esd_max 0.001
_refine_ls_shift/esd_mean 0.000
_refine_ls_structure_factor_coef Fsqd
_refine_ls_weighting_details 'w=1/[\s^2^(Fo^2^)+(0.0643P)^2^] where P=(Fo^2^+2Fc^2^)/3'
_refine_ls_weighting_scheme calc
_refine_ls_wR_factor_all 0.1526
_refine_ls_wR_factor_obs 0.1294
_reflns_number_observed 1500
_reflns_number_total 3055
_reflns_observed_criterion >2\s(I)
_cod_data_source_file ab0360.cif
_cod_data_source_block 5
_cod_depositor_comments
;
The following automatic conversions were performed:

'_refine_ls_weighting_scheme' value 'calc
w=1/[\s^2^(Fo^2^)+(0.0643P)^2^] where P=(Fo^2^+2Fc^2^)/3' was changed
to 'calc'. New tag '_refine_ls_weighting_details' was created. The
value of the new tag was set to 'w=1/[\s^2^(Fo^2^)+(0.0643P)^2^]
where P=(Fo^2^+2Fc^2^)/3'.

Automatic conversion script
Id: cif_fix_values 3143 2015-03-26 13:38:13Z robertas 
;
_cod_original_sg_symbol_H-M 'P 21/n'
_cod_database_code 2101835
_cod_database_fobs_code 2101835

loop_
_symmetry_equiv_pos_as_xyz
'x, y, z'
'-x+1/2, y+1/2, -z+1/2'
'-x, -y, -z'
'x-1/2, -y-1/2, z-1/2'

loop_
_atom_site_aniso_label
_atom_site_aniso_U_11
_atom_site_aniso_U_22
_atom_site_aniso_U_33
_atom_site_aniso_U_12
_atom_site_aniso_U_13
_atom_site_aniso_U_23
S1 0.0644(7) 0.0476(5) 0.0722(7) 0.0026(5) 0.0366(5) 0.0003(5)
O1 0.058(2) 0.063(2) 0.065(2) -0.0088(15) 0.0360(14) -0.0040(15)
O2 0.059(2) 0.071(2) 0.063(2) -0.0080(14) 0.0190(14) 0.0121(15)
C11 0.038(2) 0.046(2) 0.039(2) -0.001(2) 0.013(2) 0.002(2)
C12 0.042(2) 0.047(2) 0.043(2) -0.006(2) 0.018(2) 0.006(2)
C13 0.046(2) 0.040(2) 0.051(2) -0.003(2) 0.020(2) 0.001(2)
C14 0.033(2) 0.052(2) 0.039(2) -0.004(2) 0.011(2) -0.002(2)
C15 0.049(2) 0.053(2) 0.048(2) -0.010(2) 0.021(2) 0.008(2)
C16 0.052(2) 0.043(2) 0.055(2) -0.005(2) 0.017(2) 0.005(2)
C21 0.041(2) 0.052(2) 0.045(2) 0.003(2) 0.020(2) -0.007(2)
C22 0.041(2) 0.078(3) 0.045(2) -0.009(2) 0.013(2) -0.008(2)
C23 0.048(2) 0.078(3) 0.037(2) 0.000(2) 0.011(2) 0.004(2)
C24 0.044(2) 0.052(2) 0.046(2) 0.002(2) 0.023(2) -0.004(2)
C25 0.041(2) 0.059(2) 0.049(2) -0.001(2) 0.006(2) -0.004(2)
C26 0.045(2) 0.060(2) 0.041(2) 0.011(2) 0.011(2) 0.005(2)
N1 0.036(2) 0.066(2) 0.054(2) 0.0028(15) 0.0160(15) 0.015(2)
C1A 0.056(5) 0.074(6) 0.064(6) 0.022(5) 0.029(5) 0.023(5)
C2A 0.081(6) 0.060(5) 0.073(6) -0.018(5) 0.053(5) -0.011(4)
C3A 0.045(5) 0.124(9) 0.044(5) -0.011(6) 0.009(4) 0.004(6)
C1B 0.052(5) 0.106(8) 0.036(4) -0.003(6) 0.013(4) 0.002(5)
C2B 0.051(5) 0.078(6) 0.081(7) 0.019(5) 0.035(5) 0.013(6)
C3B 0.069(5) 0.075(6) 0.072(6) -0.013(5) 0.038(5) 0.005(5)

loop_
_atom_site_label
_atom_site_fract_x
_atom_site_fract_y
_atom_site_fract_z
_atom_site_U_iso_or_equiv
_atom_site_thermal_displace_type
_atom_site_calc_flag
_atom_site_refinement_flags
_atom_site_occupancy
_atom_site_type_symbol
S1 0.71379(13) -0.12588(8) -0.34733(8) 0.0579(3) Uani d . 1 S
O1 0.2990(3) 0.1207(2) -0.1396(2) 0.0585(7) Uani d . 1 O
O2 1.0318(3) 0.2577(2) -0.5039(2) 0.0640(8) Uani d . 1 O
C11 0.5886(4) -0.0473(3) -0.2886(2) 0.0403(8) Uani d . 1 C
C12 0.5796(4) 0.0732(3) -0.2845(2) 0.0429(8) Uani d . 1 C
C13 0.4807(4) 0.1270(3) -0.2354(2) 0.0448(8) Uani d . 1 C
C14 0.3899(4) 0.0613(3) -0.1890(2) 0.0410(8) Uani d . 1 C
C15 0.3974(4) -0.0599(3) -0.1926(2) 0.0485(9) Uani d . 1 C
C16 0.4956(4) -0.1128(3) -0.2422(2) 0.0493(9) Uani d . 1 C
C21 0.8093(4) -0.0128(3) -0.3957(2) 0.0442(8) Uani d . 1 C
C22 0.7330(4) 0.0318(3) -0.4819(2) 0.0542(10) Uani d . 1 C
C23 0.8056(4) 0.1216(3) -0.5191(2) 0.0541(10) Uani d . 1 C
C24 0.9565(4) 0.1673(3) -0.4705(2) 0.0449(9) Uani d . 1 C
C25 1.0367(4) 0.1211(3) -0.3862(2) 0.0506(9) Uani d . 1 C
C26 0.9626(4) 0.0322(3) -0.3492(2) 0.0487(9) Uani d . 1 C
N1 0.1027(3) 0.0204(3) -0.0493(2) 0.0514(8) Uani d D 1 N
C1A -0.0349(9) 0.0974(8) -0.0752(6) 0.062(2) Uani d PD 0.50 C
C2A 0.0331(11) -0.1041(6) -0.0738(6) 0.065(2) Uani d PD 0.50 C
C3A 0.1901(9) 0.0161(10) 0.0441(4) 0.071(3) Uani d PD 0.50 C
C1B -0.0659(8) 0.0088(10) -0.1008(5) 0.064(2) Uani d PD 0.50 C
C2B 0.1568(10) -0.0720(8) 0.0175(6) 0.067(3) Uani d PD 0.50 C
C3B 0.0905(10) 0.1273(7) 0.0143(6) 0.068(2) Uani d PD 0.50 C
H1 0.2446 0.0739 -0.1179 0.079(15) Uiso calc R 1 H
H2 0.9692 0.2824 -0.5516 0.096 Uiso calc R 1 H
H12 0.6409 0.1189 -0.3151 0.051 Uiso calc R 1 H
H13 0.4756 0.2085 -0.2338 0.054 Uiso calc R 1 H
H15 0.3365 -0.1055 -0.1616 0.058 Uiso calc R 1 H
H16 0.4994 -0.1942 -0.2446 0.059 Uiso calc R 1 H
H22 0.6319 0.0007 -0.5151 0.065 Uiso calc R 1 H
H23 0.7531 0.1513 -0.5768 0.065 Uiso calc R 1 H
H25 1.1403 0.1497 -0.3545 0.061 Uiso calc R 1 H
H26 1.0165 0.0017 -0.2920 0.058 Uiso calc R 1 H
H1A1 -0.0899 0.0867 -0.1399 0.075 Uiso calc PR 0.50 H
H1A2 0.0029 0.1780 -0.0661 0.075 Uiso calc PR 0.50 H
H2A1 0.1224 -0.1614 -0.0603 0.078 Uiso calc PR 0.50 H
H2A2 -0.0235 -0.1090 -0.1387 0.078 Uiso calc PR 0.50 H
H3A1 0.2457 0.0903 0.0626 0.085 Uiso calc PR 0.50 H
H3A2 0.2736 -0.0452 0.0539 0.085 Uiso calc PR 0.50 H
H1B1 -0.0727 -0.0542 -0.1449 0.077 Uiso calc PR 0.50 H
H1B2 -0.0990 0.0806 -0.1353 0.077 Uiso calc PR 0.50 H
H2B1 0.2633 -0.0503 0.0581 0.080 Uiso calc PR 0.50 H
H2B2 0.1731 -0.1431 -0.0144 0.080 Uiso calc PR 0.50 H
H3B1 0.1998 0.1435 0.0543 0.082 Uiso calc PR 0.50 H
H3B2 0.0547 0.1961 -0.0236 0.082 Uiso calc PR 0.50 H

loop_
_atom_type_symbol
_atom_type_description
_atom_type_scat_dispersion_real
_atom_type_scat_dispersion_imag
_atom_type_scat_source
C C 0.0033 0.0016 'International Tables Vol C Tables 4.2.6.8 and 6.1.1.4'
H H 0.0000 0.0000 'International Tables Vol C Tables 4.2.6.8 and 6.1.1.4'
N N 0.0061 0.0033 'International Tables Vol C Tables 4.2.6.8 and 6.1.1.4'
O O 0.0106 0.0060 'International Tables Vol C Tables 4.2.6.8 and 6.1.1.4'
S S 0.1246 0.1234 'International Tables Vol C Tables 4.2.6.8 and 6.1.1.4'

loop_
_geom_angle_atom_site_label_1
_geom_angle_atom_site_label_2
_geom_angle_atom_site_label_3
_geom_angle_site_symmetry_1
_geom_angle_site_symmetry_3
_geom_angle
C11 S1 C21 . . 102.75(15)
S1 C11 C12 . . 124.9(2)
S1 C11 C16 . . 117.0(3)
C12 C11 C16 . . 118.1(3)
C11 C12 C13 . . 120.9(3)
C12 C13 C14 . . 120.6(3)
O1 C14 C13 . . 117.4(3)
O1 C14 C15 . . 123.4(3)
C13 C14 C15 . . 119.2(3)
C14 C15 C16 . . 119.7(3)
C11 C16 C15 . . 121.5(3)
S1 C21 C22 . . 120.5(3)
S1 C21 C26 . . 121.0(3)
C22 C21 C26 . . 118.5(3)
C21 C22 C23 . . 120.7(3)
C22 C23 C24 . . 119.9(3)
O2 C24 C25 . . 117.9(3)
O2 C24 C23 . . 122.0(3)
C23 C24 C25 . . 120.1(3)
C24 C25 C26 . . 119.6(3)
C21 C26 C25 . . 121.2(3)
C1A N1 C2A . . 106.1(5)
C1A N1 C3A . . 118.1(6)
C2A N1 C3A . . 105.8(6)
C1B N1 C2B . . 113.4(6)
C1B N1 C3B . . 101.2(5)
C2B N1 C3B . . 101.5(5)
N1 C1A C2B . 3 109.6(5)
N1 C2A C3B . 3 106.4(5)
N1 C3A C1B . 3 108.4(5)
N1 C1B C3A . 3 115.2(5)
N1 C2B C1A . 3 113.7(5)
C2A C3B N1 3 . 112.1(5)

loop_
_geom_bond_atom_site_label_1
_geom_bond_atom_site_label_2
_geom_bond_site_symmetry_2
_geom_bond_distance
S1 C11 . 1.774(3)
S1 C21 . 1.767(3)
O1 C14 . 1.369(4)
O2 C24 . 1.368(4)
C11 C12 . 1.377(4)
C11 C16 . 1.387(4)
C12 C13 . 1.383(4)
C13 C14 . 1.376(4)
C14 C15 . 1.385(5)
C15 C16 . 1.380(5)
C21 C22 . 1.387(5)
C21 C26 . 1.385(4)
C22 C23 . 1.379(5)
C23 C24 . 1.382(5)
C24 C25 . 1.377(5)
C25 C26 . 1.377(5)
N1 C1A . 1.416(6)
N1 C2A . 1.542(6)
N1 C3A . 1.406(7)
N1 C1B . 1.424(6)
N1 C2B . 1.445(7)
N1 C3B . 1.569(7)
C1A C2B 3 1.524(7)
C2A C3B 3 1.551(7)
C3A C1B 3 1.527(7)
C1B C3A 3 1.527(7)
C2B C1A 3 1.524(7)
C3B C2A 3 1.551(7)

loop_
_geom_torsion_atom_site_label_1
_geom_torsion_atom_site_label_2
_geom_torsion_atom_site_label_3
_geom_torsion_atom_site_label_4
_geom_torsion_site_symmetry_3
_geom_torsion_site_symmetry_4
_geom_torsion
C21 S1 C11 C12 . . -1.1(4)
C21 S1 C11 C16 . . -179.9(3)
C16 C11 C12 C13 . . 0.0(5)
S1 C11 C12 C13 . . -178.7(3)
C11 C12 C13 C14 . . 0.5(5)
C12 C13 C14 O1 . . 178.0(3)
C12 C13 C14 C15 . . -0.6(5)
O1 C14 C15 C16 . . -178.4(3)
C13 C14 C15 C16 . . 0.1(5)
C14 C15 C16 C11 . . 0.4(5)
C12 C11 C16 C15 . . -0.5(5)
S1 C11 C16 C15 . . 178.4(3)
C11 S1 C21 C26 . . 92.1(3)
C11 S1 C21 C22 . . -88.9(3)
C26 C21 C22 C23 . . -2.3(5)
S1 C21 C22 C23 . . 178.7(3)
C21 C22 C23 C24 . . 0.5(5)
C22 C23 C24 O2 . . -178.9(3)
C22 C23 C24 C25 . . 1.9(5)
O2 C24 C25 C26 . . 178.2(3)
C23 C24 C25 C26 . . -2.5(5)
C24 C25 C26 C21 . . 0.7(5)
C22 C21 C26 C25 . . 1.7(5)
S1 C21 C26 C25 . . -179.4(3)
N1 C1A C2B N1 3 3 1.1(11)
N1 C2A C3B N1 3 3 -0.2(11)
N1 C3A C1B N1 3 3 -0.6(11)
N1 C1B C3A N1 3 3 0.6(11)
N1 C2B C1A N1 3 3 -1.1(11)
N1 C3B C2A N1 3 3 0.2(11)
